data_7132630
loop_
_publ_author_name
'Obi, Akachukwu D.'
'Deng, Chun-Lin'
'Alexis, Andrew J.'
'Dickie, Diane A.'
'Gilliard, Jr, Robert J'

_publ_section_title
;
 Geminal bimetallic coordination of a carbone to main-group and transition
 metals.
;
_journal_issue 14
_journal_name_full 'Chemical communications (Cambridge, England)'
_journal_page_first 1880
_journal_page_last 1883
_journal_paper_doi 10.1039/d3cc06226k
_journal_volume 60
_journal_year 2024
_chemical_formula_sum 'C40 H34 Au Bi Cl8 P2'
_chemical_formula_weight 1266.16
_space_group_crystal_system monoclinic
_space_group_IT_number 14
_space_group_name_Hall '-P 2ybc'
_space_group_name_H-M_alt 'P 1 21/c 1'
_atom_sites_solution_hydrogens geom
_atom_sites_solution_primary dual
_audit_update_record
;
2023-12-05 deposited with the CCDC.	2024-01-16 downloaded from the CCDC.
;
_cell_angle_alpha 90
_cell_angle_beta 97.161(2)
_cell_angle_gamma 90
_cell_formula_units_Z 4
_cell_length_a 11.6409(4)
_cell_length_b 23.1633(9)
_cell_length_c 15.8194(7)
_cell_measurement_reflns_used 9898
_cell_measurement_temperature 100.(2)
_cell_measurement_theta_max 28.2395
_cell_measurement_theta_min 2.9083
_cell_volume 4232.3(3)
_computing_cell_refinement 'SAINT V8.40B (Bruker AXS LLC, 2019)'
_computing_data_collection 'Bruker Instrument Service vV6.2.15'
_computing_data_reduction 'SAINT V8.40B (Bruker AXS LLC, 2019)'
_computing_structure_refinement 'SHELXL-2018/3 (Sheldrick, 2018)'
_computing_structure_solution 'SHELXT 2018/2 (Sheldrick, 2018)'
_diffrn_ambient_temperature 100.(2)
_diffrn_detector_area_resol_mean 7.3910
_diffrn_measured_fraction_theta_full 0.996
_diffrn_measured_fraction_theta_max 0.996
_diffrn_measurement_device 'Kappa four-circle diffractometer'
_diffrn_measurement_device_type 'Bruker D8 Venture PhotonIII'
_diffrn_measurement_method '\f and \w scans'
_diffrn_radiation_monochromator 'HELIOS double bounce multilayer mirror'
_diffrn_radiation_type 'Mo K\a'
_diffrn_radiation_wavelength 0.71073
_diffrn_reflns_av_R_equivalents 0.0734
_diffrn_reflns_av_unetI/netI 0.0476
_diffrn_reflns_limit_h_max 15
_diffrn_reflns_limit_h_min -14
_diffrn_reflns_limit_k_max 30
_diffrn_reflns_limit_k_min -30
_diffrn_reflns_limit_l_max 21
_diffrn_reflns_limit_l_min -21
_diffrn_reflns_number 69871
_diffrn_reflns_theta_full 25.24
_diffrn_reflns_theta_max 28.32
_diffrn_reflns_theta_min 1.76
_diffrn_source 'micro-focus sealed X-ray tube'
_diffrn_source_current 1.4
_diffrn_source_power 0.07
_diffrn_source_type 'Incoatec I\mS 3.0'
_diffrn_source_voltage 50
_exptl_absorpt_coefficient_mu 8.225
_exptl_absorpt_correction_T_max 0.47
_exptl_absorpt_correction_T_min 0.37
_exptl_absorpt_correction_type multi-scan
_exptl_absorpt_process_details
;
Krause, L., Herbst-Irmer, R., Sheldrick, G. M., Stalke, D. (2015).
"Comparison of silver and molybdenum microfocus X-ray sources for
single-crystal structure determination"
J. Appl. Cryst. 48, 3-10.
doi:10.1107/S1600576714022985
;
_exptl_crystal_colour 'clear colourless'
_exptl_crystal_density_diffrn 1.987
_exptl_crystal_density_method 'not measured'
_exptl_crystal_description block
_exptl_crystal_F_000 2408
_exptl_crystal_size_max 0.235
_exptl_crystal_size_mid 0.158
_exptl_crystal_size_min 0.107
_refine_diff_density_max 1.417
_refine_diff_density_min -0.941
_refine_ls_extinction_method none
_refine_ls_goodness_of_fit_ref 1.033
_refine_ls_hydrogen_treatment constr
_refine_ls_matrix_type full
_refine_ls_number_parameters 479
_refine_ls_number_reflns 10507
_refine_ls_number_restraints 0
_refine_ls_restrained_S_all 1.033
_refine_ls_R_factor_all 0.0451
_refine_ls_R_factor_gt 0.0315
_refine_ls_shift/su_max 0.003
_refine_ls_shift/su_mean 0.000
_refine_ls_structure_factor_coef Fsqd
_refine_ls_weighting_details 'w=1/[\s^2^(Fo^2^)+(0.0229P)^2^+9.3328P] where P=(Fo^2^+2Fc^2^)/3'
_refine_ls_weighting_scheme calc
_refine_ls_wR_factor_gt 0.0633
_refine_ls_wR_factor_ref 0.0681
_reflns_Friedel_coverage 0.000
_reflns_number_gt 8608
_reflns_number_total 10507
_reflns_threshold_expression 'I > 2\s(I)'
_cod_data_source_file d3cc06226k2.cif
_cod_data_source_block 6
_cod_depositor_comments
;
The following automatic conversions were performed:

data item '_exptl_absorpt_correction_type' value 'Multi-Scan' was
changed to 'multi-scan' in accordance with the
/home/data/users/saulius/crontab/automatic-downloads/rss-feeds/RSC/lib/dictionaries/cif_core.dic
dictionary named 'cif_core.dic' version 2.4.2 last updated on
2011-04-26.

Automatic conversion script
Id: cif_fix_values 8170 2020-07-09 18:12:32Z antanas 

 Adding full bibliography for 7132627--7132633.cif.
;
_cod_original_sg_symbol_H-M 'P 21/c'
_cod_database_code 7132630

loop_
_space_group_symop_operation_xyz
'x, y, z'
'-x, y+1/2, -z+1/2'
'-x, -y, -z'
'x, -y-1/2, z-1/2'

loop_
_atom_site_type_symbol
_atom_site_label
_atom_site_fract_x
_atom_site_fract_y
_atom_site_fract_z
_atom_site_U_iso_or_equiv
_atom_site_adp_type
_atom_site_calc_flag
_atom_site_refinement_flags_adp
_atom_site_refinement_flags_occupancy
_atom_site_refinement_flags_posn
_atom_site_occupancy
_atom_site_disorder_assembly
_atom_site_disorder_group
Bi Bi1 0.37354(2) 0.45188(2) 0.74546(2) 0.01285(5) Uani d . . . 1.000000 . .
Au Au1 0.44435(2) 0.33883(2) 0.62401(2) 0.01368(5) Uani d . . . 1.000000 . .
Cl Cl1 0.40556(10) 0.53803(5) 0.86393(8) 0.0200(2) Uani d . . . 1.000000 . .
Cl Cl2 0.62031(9) 0.31398(4) 0.58153(7) 0.0128(2) Uani d . . . 1.000000 . .
P P1 0.24293(10) 0.31812(5) 0.74195(8) 0.0126(2) Uani d . . . 1.000000 . .
P P2 0.19085(10) 0.39963(5) 0.59292(8) 0.0128(2) Uani d . . . 1.000000 . .
C C1 0.2910(4) 0.36205(18) 0.6635(3) 0.0124(9) Uani d . . . 1.000000 . .
C C2 0.3360(4) 0.33210(18) 0.8385(3) 0.0121(9) Uani d . . . 1.000000 . .
C C3 0.3817(4) 0.38795(18) 0.8533(3) 0.0133(9) Uani d . . . 1.000000 . .
C C4 0.4467(4) 0.3997(2) 0.9311(3) 0.0180(10) Uani d . . . 1.000000 . .
H H4 0.477837 0.437182 0.942314 0.022000 Uiso calc U . R 1.000000 . .
C C5 0.4662(4) 0.3571(2) 0.9923(3) 0.0219(11) Uani d . . . 1.000000 . .
H H5 0.512028 0.365654 1.044811 0.026000 Uiso calc U . R 1.000000 . .
C C6 0.4205(5) 0.3021(2) 0.9790(3) 0.0244(11) Uani d . . . 1.000000 . .
H H6 0.434360 0.273298 1.021742 0.029000 Uiso calc U . R 1.000000 . .
C C7 0.3541(4) 0.2899(2) 0.9021(3) 0.0221(11) Uani d . . . 1.000000 . .
H H7 0.320699 0.252682 0.892515 0.026000 Uiso calc U . R 1.000000 . .
C C8 0.2485(4) 0.24042(19) 0.7279(3) 0.0153(9) Uani d . . . 1.000000 . .
C C9 0.3371(4) 0.2135(2) 0.6927(3) 0.0228(11) Uani d . . . 1.000000 . .
H H9 0.391790 0.236150 0.667400 0.027000 Uiso calc U . R 1.000000 . .
C C10 0.3473(5) 0.1536(2) 0.6938(4) 0.0298(13) Uani d . . . 1.000000 . .
H H10 0.408014 0.135599 0.668587 0.036000 Uiso calc U . R 1.000000 . .
C C11 0.2698(5) 0.1206(2) 0.7312(3) 0.0249(12) Uani d . . . 1.000000 . .
H H11 0.276767 0.079733 0.731742 0.030000 Uiso calc U . R 1.000000 . .
C C12 0.1820(5) 0.1466(2) 0.7677(3) 0.0234(11) Uani d . . . 1.000000 . .
H H12 0.128858 0.123516 0.793827 0.028000 Uiso calc U . R 1.000000 . .
C C13 0.1705(4) 0.2061(2) 0.7669(3) 0.0212(11) Uani d . . . 1.000000 . .
H H13 0.109865 0.223688 0.792728 0.025000 Uiso calc U . R 1.000000 . .
C C14 0.0974(4) 0.33290(19) 0.7634(3) 0.0154(9) Uani d . . . 1.000000 . .
C C15 0.0030(4) 0.30974(19) 0.7102(3) 0.0183(10) Uani d . . . 1.000000 . .
H H15 0.016172 0.286255 0.663070 0.022000 Uiso calc U . R 1.000000 . .
C C16 -0.1085(4) 0.3210(2) 0.7260(4) 0.0245(12) Uani d . . . 1.000000 . .
H H16 -0.172006 0.305059 0.689921 0.029000 Uiso calc U . R 1.000000 . .
C C17 -0.1282(4) 0.3552(2) 0.7941(4) 0.0273(12) Uani d . . . 1.000000 . .
H H17 -0.205322 0.362869 0.804688 0.033000 Uiso calc U . R 1.000000 . .
C C18 -0.0365(4) 0.3785(2) 0.8467(4) 0.0235(11) Uani d . . . 1.000000 . .
H H18 -0.050661 0.402275 0.893203 0.028000 Uiso calc U . R 1.000000 . .
C C19 0.0762(4) 0.36724(18) 0.8321(3) 0.0160(10) Uani d . . . 1.000000 . .
H H19 0.139161 0.382953 0.868974 0.019000 Uiso calc U . R 1.000000 . .
C C20 0.1118(4) 0.44601(18) 0.6574(3) 0.0142(9) Uani d . . . 1.000000 . .
C C21 0.1798(4) 0.47291(19) 0.7259(3) 0.0152(9) Uani d . . . 1.000000 . .
C C22 0.1272(4) 0.51040(19) 0.7779(3) 0.0165(10) Uani d . . . 1.000000 . .
H H22 0.172477 0.529787 0.823332 0.020000 Uiso calc U . R 1.000000 . .
C C23 0.0081(4) 0.51954(19) 0.7633(3) 0.0197(10) Uani d . . . 1.000000 . .
H H23 -0.027901 0.544386 0.799887 0.024000 Uiso calc U . R 1.000000 . .
C C24 -0.0583(4) 0.4926(2) 0.6956(3) 0.0199(10) Uani d . . . 1.000000 . .
H H24 -0.139384 0.499145 0.685812 0.024000 Uiso calc U . R 1.000000 . .
C C25 -0.0064(4) 0.45620(19) 0.6427(3) 0.0159(10) Uani d . . . 1.000000 . .
H H25 -0.051752 0.438095 0.595983 0.019000 Uiso calc U . R 1.000000 . .
C C26 0.2639(4) 0.44710(19) 0.5261(3) 0.0141(9) Uani d . . . 1.000000 . .
C C27 0.3263(4) 0.4235(2) 0.4647(3) 0.0185(10) Uani d . . . 1.000000 . .
H H27 0.330472 0.382820 0.458377 0.022000 Uiso calc U . R 1.000000 . .
C C28 0.3821(4) 0.4592(2) 0.4131(3) 0.0220(11) Uani d . . . 1.000000 . .
H H28 0.426062 0.442935 0.372284 0.026000 Uiso calc U . R 1.000000 . .
C C29 0.3746(4) 0.5184(2) 0.4203(3) 0.0240(11) Uani d . . . 1.000000 . .
H H29 0.412227 0.542808 0.384103 0.029000 Uiso calc U . R 1.000000 . .
C C30 0.3120(4) 0.5419(2) 0.4804(3) 0.0233(11) Uani d . . . 1.000000 . .
H H30 0.306906 0.582659 0.485096 0.028000 Uiso calc U . R 1.000000 . .
C C31 0.2567(4) 0.50744(19) 0.5338(3) 0.0180(10) Uani d . . . 1.000000 . .
H H31 0.214409 0.524208 0.575159 0.022000 Uiso calc U . R 1.000000 . .
C C32 0.0949(4) 0.35780(19) 0.5185(3) 0.0145(9) Uani d . . . 1.000000 . .
C C33 0.0153(4) 0.3855(2) 0.4589(3) 0.0209(11) Uani d . . . 1.000000 . .
H H33 0.013186 0.426454 0.456665 0.025000 Uiso calc U . R 1.000000 . .
C C34 -0.0608(4) 0.3535(3) 0.4027(3) 0.0284(12) Uani d . . . 1.000000 . .
H H34 -0.115880 0.372433 0.362636 0.034000 Uiso calc U . R 1.000000 . .
C C35 -0.0558(5) 0.2940(3) 0.4056(3) 0.0295(13) Uani d . . . 1.000000 . .
H H35 -0.108748 0.271960 0.367928 0.035000 Uiso calc U . R 1.000000 . .
C C36 0.0250(5) 0.2661(2) 0.4622(3) 0.0276(12) Uani d . . . 1.000000 . .
H H36 0.028185 0.225071 0.462586 0.033000 Uiso calc U . R 1.000000 . .
C C37 0.1019(4) 0.2973(2) 0.5189(3) 0.0222(11) Uani d . . . 1.000000 . .
H H37 0.158426 0.277969 0.557320 0.027000 Uiso calc U . R 1.000000 . .
Cl Cl3 0.62504(13) 0.24407(7) 0.29130(10) 0.0402(4) Uani d . . . 1.000000 . .
Cl Cl4 0.62949(13) 0.36810(7) 0.31598(12) 0.0437(4) Uani d . . . 1.000000 . .
C C38 0.6104(6) 0.3005(3) 0.3633(4) 0.0457(17) Uani d . . . 1.000000 . .
H H38A 0.668511 0.295839 0.414136 0.055000 Uiso calc U . R 1.000000 . .
H H38B 0.532497 0.298824 0.382235 0.055000 Uiso calc U . R 1.000000 . .
Cl Cl6 0.30306(12) 0.53085(6) 0.15785(10) 0.0327(3) Uani d . . . 1.000000 . .
C C39 0.2942(5) 0.4938(3) 0.0599(4) 0.0374(15) Uani d . . . 1.000000 . .
H H39A 0.324848 0.518682 0.017094 0.045000 Uiso calc U P R 0.68(9) A 1
H H39B 0.342729 0.458589 0.067075 0.045000 Uiso calc U P R 0.68(9) A 1
H H39C 0.310187 0.521196 0.014856 0.045000 Uiso calc U P R 0.32(9) A 2
H H39D 0.354700 0.463513 0.064010 0.045000 Uiso calc U P R 0.32(9) A 2
Cl Cl5 0.1510(10) 0.4743(6) 0.0231(9) 0.048(3) Uani d . P . 0.68(9) A 1
Cl Cl5A 0.160(3) 0.462(3) 0.031(2) 0.080(8) Uani d . P . 0.32(9) A 2
Cl Cl7 0.76506(15) 0.33520(9) -0.00496(11) 0.0546(5) Uani d . . . 1.000000 . .
Cl Cl8 0.90139(14) 0.33351(6) 0.16205(11) 0.0442(4) Uani d . . . 1.000000 . .
C C40 0.7606(5) 0.3311(2) 0.1053(3) 0.0275(12) Uani d . . . 1.000000 . .
H H40A 0.722145 0.294761 0.118833 0.033000 Uiso calc U . R 1.000000 . .
H H40B 0.714370 0.363712 0.123397 0.033000 Uiso calc U . R 1.000000 . .

loop_
_atom_site_aniso_label
_atom_site_aniso_U_11
_atom_site_aniso_U_22
_atom_site_aniso_U_33
_atom_site_aniso_U_12
_atom_site_aniso_U_13
_atom_site_aniso_U_23
Bi1 0.01380(8) 0.00999(8) 0.01430(9) -0.00060(6) -0.00012(6) -0.00106(6)
Au1 0.01440(9) 0.01131(8) 0.01517(9) 0.00023(6) 0.00126(7) -0.00045(7)
Cl1 0.0234(6) 0.0149(5) 0.0204(6) 0.0002(4) -0.0029(5) -0.0059(4)
Cl2 0.0098(5) 0.0121(5) 0.0173(6) 0.0014(4) 0.0040(4) 0.0023(4)
P1 0.0144(6) 0.0094(5) 0.0138(6) 0.0001(4) 0.0008(5) -0.0003(4)
P2 0.0139(6) 0.0109(5) 0.0130(6) -0.0004(4) -0.0004(5) -0.0006(4)
C1 0.016(2) 0.010(2) 0.011(2) 0.0017(17) -0.0015(18) 0.0008(17)
C2 0.010(2) 0.012(2) 0.013(2) 0.0023(16) -0.0008(17) -0.0009(17)
C3 0.014(2) 0.010(2) 0.016(2) 0.0037(17) 0.0019(18) -0.0013(17)
C4 0.019(2) 0.013(2) 0.022(3) 0.0016(18) 0.000(2) -0.0052(19)
C5 0.027(3) 0.026(3) 0.012(2) 0.002(2) -0.001(2) -0.002(2)
C6 0.035(3) 0.019(2) 0.018(3) 0.005(2) -0.002(2) 0.004(2)
C7 0.028(3) 0.017(2) 0.022(3) 0.001(2) 0.002(2) 0.000(2)
C8 0.018(2) 0.014(2) 0.013(2) -0.0027(18) -0.0002(19) 0.0042(18)
C9 0.028(3) 0.015(2) 0.028(3) -0.001(2) 0.013(2) 0.001(2)
C10 0.039(3) 0.012(2) 0.041(4) 0.010(2) 0.015(3) 0.000(2)
C11 0.037(3) 0.012(2) 0.025(3) 0.000(2) 0.002(2) -0.002(2)
C12 0.030(3) 0.014(2) 0.026(3) -0.003(2) 0.003(2) 0.003(2)
C13 0.020(2) 0.023(3) 0.022(3) -0.001(2) 0.007(2) -0.001(2)
C14 0.014(2) 0.012(2) 0.021(3) 0.0015(17) 0.0043(19) 0.0024(18)
C15 0.023(3) 0.013(2) 0.019(3) -0.0005(18) 0.002(2) 0.0041(19)
C16 0.019(3) 0.018(2) 0.035(3) -0.0055(19) 0.001(2) 0.008(2)
C17 0.017(3) 0.020(3) 0.045(4) 0.001(2) 0.006(2) 0.004(2)
C18 0.030(3) 0.011(2) 0.032(3) 0.001(2) 0.013(2) 0.002(2)
C19 0.019(2) 0.009(2) 0.020(3) -0.0004(17) 0.0049(19) 0.0018(18)
C20 0.016(2) 0.009(2) 0.018(2) 0.0011(17) 0.0045(19) -0.0017(18)
C21 0.016(2) 0.012(2) 0.018(2) 0.0005(17) 0.0022(19) 0.0035(18)
C22 0.026(3) 0.011(2) 0.011(2) 0.0003(18) -0.001(2) -0.0024(17)
C23 0.024(3) 0.009(2) 0.027(3) 0.0034(18) 0.007(2) -0.0004(19)
C24 0.018(2) 0.017(2) 0.026(3) 0.0061(18) 0.005(2) -0.001(2)
C25 0.017(2) 0.014(2) 0.015(2) 0.0007(18) -0.0021(19) 0.0039(18)
C26 0.013(2) 0.015(2) 0.013(2) 0.0008(17) -0.0018(18) 0.0025(18)
C27 0.019(2) 0.016(2) 0.020(3) -0.0011(19) 0.001(2) -0.0003(19)
C28 0.018(2) 0.029(3) 0.020(3) -0.002(2) 0.004(2) -0.005(2)
C29 0.021(3) 0.032(3) 0.019(3) -0.009(2) 0.001(2) 0.009(2)
C30 0.028(3) 0.014(2) 0.027(3) -0.006(2) 0.002(2) 0.002(2)
C31 0.022(2) 0.013(2) 0.019(3) 0.0015(18) 0.001(2) -0.0007(19)
C32 0.016(2) 0.016(2) 0.012(2) -0.0024(17) 0.0028(18) -0.0030(18)
C33 0.019(2) 0.025(3) 0.018(3) 0.000(2) 0.001(2) 0.002(2)
C34 0.020(3) 0.045(3) 0.019(3) 0.001(2) -0.001(2) -0.001(2)
C35 0.023(3) 0.045(3) 0.020(3) -0.013(2) 0.001(2) -0.010(3)
C36 0.038(3) 0.021(3) 0.025(3) -0.013(2) 0.009(2) -0.011(2)
C37 0.028(3) 0.021(2) 0.018(3) -0.006(2) 0.004(2) -0.002(2)
Cl3 0.0412(8) 0.0393(8) 0.0391(9) 0.0089(7) 0.0009(7) -0.0112(7)
Cl4 0.0355(8) 0.0361(8) 0.0593(11) -0.0002(6) 0.0049(8) -0.0035(8)
C38 0.067(5) 0.040(4) 0.034(4) -0.008(3) 0.020(3) -0.010(3)
Cl6 0.0380(8) 0.0231(6) 0.0394(9) 0.0053(6) 0.0147(7) -0.0002(6)
C39 0.030(3) 0.059(4) 0.024(3) 0.010(3) 0.009(3) 0.000(3)
Cl5 0.034(3) 0.070(6) 0.041(4) -0.012(3) 0.002(2) -0.011(2)
Cl5A 0.043(6) 0.16(2) 0.036(6) 0.012(12) 0.000(5) -0.002(12)
Cl7 0.0400(9) 0.0938(14) 0.0309(9) 0.0092(9) 0.0075(7) 0.0110(9)
Cl8 0.0403(8) 0.0296(7) 0.0562(11) 0.0092(6) -0.0196(8) -0.0084(7)
C40 0.029(3) 0.026(3) 0.026(3) 0.004(2) -0.001(2) -0.001(2)

loop_
_atom_type_symbol
_atom_type_description
_atom_type_scat_dispersion_real
_atom_type_scat_dispersion_imag
_atom_type_scat_source
C C 0.0033 0.0016 'International Tables Vol C Tables 4.2.6.8 and 6.1.1.4'
H H 0.0000 0.0000 'International Tables Vol C Tables 4.2.6.8 and 6.1.1.4'
Au Au -2.0133 8.8022 'International Tables Vol C Tables 4.2.6.8 and 6.1.1.4'
Bi Bi -4.1077 10.2566 'International Tables Vol C Tables 4.2.6.8 and 6.1.1.4'
Cl Cl 0.1484 0.1585 'International Tables Vol C Tables 4.2.6.8 and 6.1.1.4'
P P 0.1023 0.0942 'International Tables Vol C Tables 4.2.6.8 and 6.1.1.4'

loop_
_geom_angle_atom_site_label_1
_geom_angle_atom_site_label_2
_geom_angle_atom_site_label_3
_geom_angle_site_symmetry_1
_geom_angle_site_symmetry_3
_geom_angle
_geom_angle_publ_flag
C3 Bi1 C21 . . 100.97(16) ?
C3 Bi1 C1 . . 80.09(15) ?
C21 Bi1 C1 . . 78.72(15) ?
C3 Bi1 Cl1 . . 88.37(11) ?
C21 Bi1 Cl1 . . 89.17(12) ?
C1 Bi1 Cl1 . . 161.27(11) ?
C3 Bi1 Au1 . . 86.07(11) ?
C21 Bi1 Au1 . . 112.97(12) ?
C1 Bi1 Au1 . . 36.51(10) ?
Cl1 Bi1 Au1 . . 157.82(3) ?
C1 Au1 Cl2 . . 178.67(13) ?
C1 Au1 Bi1 . . 48.80(12) ?
Cl2 Au1 Bi1 . . 129.91(3) ?
C1 P1 C2 . . 106.7(2) ?
C1 P1 C14 . . 114.5(2) ?
C2 P1 C14 . . 106.7(2) ?
C1 P1 C8 . . 118.0(2) ?
C2 P1 C8 . . 104.9(2) ?
C14 P1 C8 . . 105.1(2) ?
C1 P2 C32 . . 117.4(2) ?
C1 P2 C26 . . 110.6(2) ?
C32 P2 C26 . . 104.1(2) ?
C1 P2 C20 . . 106.4(2) ?
C32 P2 C20 . . 111.7(2) ?
C26 P2 C20 . . 106.1(2) ?
P2 C1 P1 . . 119.8(3) ?
P2 C1 Au1 . . 118.6(2) ?
P1 C1 Au1 . . 115.7(2) ?
P2 C1 Bi1 . . 95.55(18) ?
P1 C1 Bi1 . . 104.2(2) ?
Au1 C1 Bi1 . . 94.70(16) ?
C7 C2 C3 . . 120.2(4) ?
C7 C2 P1 . . 120.6(3) ?
C3 C2 P1 . . 119.0(3) ?
C4 C3 C2 . . 118.6(4) ?
C4 C3 Bi1 . . 120.7(3) ?
C2 C3 Bi1 . . 120.0(3) ?
C5 C4 C3 . . 120.4(4) ?
C5 C4 H4 . . 119.800000 ?
C3 C4 H4 . . 119.800000 ?
C4 C5 C6 . . 121.5(5) ?
C4 C5 H5 . . 119.300000 ?
C6 C5 H5 . . 119.300000 ?
C5 C6 C7 . . 118.9(5) ?
C5 C6 H6 . . 120.600000 ?
C7 C6 H6 . . 120.600000 ?
C6 C7 C2 . . 120.4(5) ?
C6 C7 H7 . . 119.800000 ?
C2 C7 H7 . . 119.800000 ?
C9 C8 C13 . . 118.6(4) ?
C9 C8 P1 . . 122.4(4) ?
C13 C8 P1 . . 118.2(4) ?
C8 C9 C10 . . 120.7(5) ?
C8 C9 H9 . . 119.600000 ?
C10 C9 H9 . . 119.600000 ?
C11 C10 C9 . . 120.1(5) ?
C11 C10 H10 . . 120.000000 ?
C9 C10 H10 . . 120.000000 ?
C10 C11 C12 . . 120.1(5) ?
C10 C11 H11 . . 120.000000 ?
C12 C11 H11 . . 120.000000 ?
C11 C12 C13 . . 120.6(5) ?
C11 C12 H12 . . 119.700000 ?
C13 C12 H12 . . 119.700000 ?
C12 C13 C8 . . 120.0(5) ?
C12 C13 H13 . . 120.000000 ?
C8 C13 H13 . . 120.000000 ?
C19 C14 C15 . . 119.0(4) ?
C19 C14 P1 . . 121.2(4) ?
C15 C14 P1 . . 119.9(4) ?
C16 C15 C14 . . 120.2(5) ?
C16 C15 H15 . . 119.900000 ?
C14 C15 H15 . . 119.900000 ?
C15 C16 C17 . . 120.2(5) ?
C15 C16 H16 . . 119.900000 ?
C17 C16 H16 . . 119.900000 ?
C18 C17 C16 . . 120.3(5) ?
C18 C17 H17 . . 119.900000 ?
C16 C17 H17 . . 119.900000 ?
C17 C18 C19 . . 120.3(5) ?
C17 C18 H18 . . 119.900000 ?
C19 C18 H18 . . 119.900000 ?
C18 C19 C14 . . 120.0(5) ?
C18 C19 H19 . . 120.000000 ?
C14 C19 H19 . . 120.000000 ?
C25 C20 C21 . . 120.4(4) ?
C25 C20 P2 . . 124.7(4) ?
C21 C20 P2 . . 114.9(3) ?
C22 C21 C20 . . 119.1(4) ?
C22 C21 Bi1 . . 123.5(3) ?
C20 C21 Bi1 . . 117.4(3) ?
C21 C22 C23 . . 120.0(4) ?
C21 C22 H22 . . 120.000000 ?
C23 C22 H22 . . 120.000000 ?
C24 C23 C22 . . 120.4(4) ?
C24 C23 H23 . . 119.800000 ?
C22 C23 H23 . . 119.800000 ?
C25 C24 C23 . . 120.0(4) ?
C25 C24 H24 . . 120.000000 ?
C23 C24 H24 . . 120.000000 ?
C24 C25 C20 . . 120.1(4) ?
C24 C25 H25 . . 119.900000 ?
C20 C25 H25 . . 119.900000 ?
C27 C26 C31 . . 119.4(4) ?
C27 C26 P2 . . 119.5(3) ?
C31 C26 P2 . . 121.1(4) ?
C28 C27 C26 . . 120.1(4) ?
C28 C27 H27 . . 119.900000 ?
C26 C27 H27 . . 119.900000 ?
C29 C28 C27 . . 120.5(5) ?
C29 C28 H28 . . 119.800000 ?
C27 C28 H28 . . 119.800000 ?
C28 C29 C30 . . 119.6(5) ?
C28 C29 H29 . . 120.200000 ?
C30 C29 H29 . . 120.200000 ?
C31 C30 C29 . . 121.4(5) ?
C31 C30 H30 . . 119.300000 ?
C29 C30 H30 . . 119.300000 ?
C30 C31 C26 . . 119.0(5) ?
C30 C31 H31 . . 120.500000 ?
C26 C31 H31 . . 120.500000 ?
C33 C32 C37 . . 119.7(4) ?
C33 C32 P2 . . 120.1(4) ?
C37 C32 P2 . . 120.2(4) ?
C34 C33 C32 . . 120.4(5) ?
C34 C33 H33 . . 119.800000 ?
C32 C33 H33 . . 119.800000 ?
C35 C34 C33 . . 119.4(5) ?
C35 C34 H34 . . 120.300000 ?
C33 C34 H34 . . 120.300000 ?
C36 C35 C34 . . 120.9(5) ?
C36 C35 H35 . . 119.600000 ?
C34 C35 H35 . . 119.600000 ?
C35 C36 C37 . . 120.6(5) ?
C35 C36 H36 . . 119.700000 ?
C37 C36 H36 . . 119.700000 ?
C36 C37 C32 . . 119.0(5) ?
C36 C37 H37 . . 120.500000 ?
C32 C37 H37 . . 120.500000 ?
Cl3 C38 Cl4 . . 111.0(4) ?
Cl3 C38 H38A . . 109.400000 ?
Cl4 C38 H38A . . 109.400000 ?
Cl3 C38 H38B . . 109.400000 ?
Cl4 C38 H38B . . 109.400000 ?
H38A C38 H38B . . 108.000000 ?
Cl5A C39 Cl6 . . 113.2(12) ?
Cl5 C39 Cl6 . . 111.5(5) ?
Cl5 C39 H39A . . 109.300000 ?
Cl6 C39 H39A . . 109.300000 ?
Cl5 C39 H39B . . 109.300000 ?
Cl6 C39 H39B . . 109.300000 ?
H39A C39 H39B . . 108.000000 ?
Cl5A C39 H39C . . 108.900000 ?
Cl6 C39 H39C . . 108.900000 ?
Cl5A C39 H39D . . 108.900000 ?
Cl6 C39 H39D . . 108.900000 ?
H39C C39 H39D . . 107.800000 ?
Cl7 C40 Cl8 . . 111.3(3) ?
Cl7 C40 H40A . . 109.400000 ?
Cl8 C40 H40A . . 109.400000 ?
Cl7 C40 H40B . . 109.400000 ?
Cl8 C40 H40B . . 109.400000 ?
H40A C40 H40B . . 108.000000 ?

loop_
_geom_bond_atom_site_label_1
_geom_bond_atom_site_label_2
_geom_bond_site_symmetry_2
_geom_bond_distance
_geom_bond_publ_flag
Bi1 C3 . 2.252(4) ?
Bi1 C21 . 2.290(5) ?
Bi1 C1 . 2.574(4) ?
Bi1 Cl1 . 2.7311(11) ?
Bi1 Au1 . 3.4094(3) ?
Au1 C1 . 2.035(4) ?
Au1 Cl2 . 2.3068(10) ?
P1 C1 . 1.751(5) ?
P1 C2 . 1.789(5) ?
P1 C14 . 1.801(5) ?
P1 C8 . 1.816(5) ?
P2 C1 . 1.743(4) ?
P2 C32 . 1.801(5) ?
P2 C26 . 1.810(5) ?
P2 C20 . 1.810(5) ?
C2 C7 . 1.399(6) ?
C2 C3 . 1.407(6) ?
C3 C4 . 1.389(6) ?
C4 C5 . 1.381(7) ?
C4 H4 . 0.950000 ?
C5 C6 . 1.386(7) ?
C5 H5 . 0.950000 ?
C6 C7 . 1.386(7) ?
C6 H6 . 0.950000 ?
C7 H7 . 0.950000 ?
C8 C9 . 1.381(7) ?
C8 C13 . 1.407(6) ?
C9 C10 . 1.393(6) ?
C9 H9 . 0.950000 ?
C10 C11 . 1.372(7) ?
C10 H10 . 0.950000 ?
C11 C12 . 1.374(7) ?
C11 H11 . 0.950000 ?
C12 C13 . 1.385(6) ?
C12 H12 . 0.950000 ?
C13 H13 . 0.950000 ?
C14 C19 . 1.393(6) ?
C14 C15 . 1.405(6) ?
C15 C16 . 1.377(7) ?
C15 H15 . 0.950000 ?
C16 C17 . 1.380(8) ?
C16 H16 . 0.950000 ?
C17 C18 . 1.379(7) ?
C17 H17 . 0.950000 ?
C18 C19 . 1.385(7) ?
C18 H18 . 0.950000 ?
C19 H19 . 0.950000 ?
C20 C25 . 1.387(6) ?
C20 C21 . 1.405(6) ?
C21 C22 . 1.390(6) ?
C22 C23 . 1.393(7) ?
C22 H22 . 0.950000 ?
C23 C24 . 1.388(7) ?
C23 H23 . 0.950000 ?
C24 C25 . 1.379(6) ?
C24 H24 . 0.950000 ?
C25 H25 . 0.950000 ?
C26 C27 . 1.395(6) ?
C26 C31 . 1.406(6) ?
C27 C28 . 1.380(7) ?
C27 H27 . 0.950000 ?
C28 C29 . 1.378(7) ?
C28 H28 . 0.950000 ?
C29 C30 . 1.380(7) ?
C29 H29 . 0.950000 ?
C30 C31 . 1.378(7) ?
C30 H30 . 0.950000 ?
C31 H31 . 0.950000 ?
C32 C33 . 1.393(6) ?
C32 C37 . 1.405(6) ?
C33 C34 . 1.389(7) ?
C33 H33 . 0.950000 ?
C34 C35 . 1.381(8) ?
C34 H34 . 0.950000 ?
C35 C36 . 1.377(8) ?
C35 H35 . 0.950000 ?
C36 C37 . 1.388(7) ?
C36 H36 . 0.950000 ?
C37 H37 . 0.950000 ?
Cl3 C38 . 1.757(6) ?
Cl4 C38 . 1.761(7) ?
C38 H38A . 0.990000 ?
C38 H38B . 0.990000 ?
Cl6 C39 . 1.763(6) ?
C39 Cl5A . 1.74(3) ?
C39 Cl5 . 1.755(12) ?
C39 H39A . 0.990000 ?
C39 H39B . 0.990000 ?
C39 H39C . 0.990000 ?
C39 H39D . 0.990000 ?
Cl7 C40 . 1.753(6) ?
Cl8 C40 . 1.769(5) ?
C40 H40A . 0.990000 ?
C40 H40B . 0.990000 ?

loop_
_geom_torsion_atom_site_label_1
_geom_torsion_atom_site_label_2
_geom_torsion_atom_site_label_3
_geom_torsion_atom_site_label_4
_geom_torsion_site_symmetry_1
_geom_torsion_site_symmetry_2
_geom_torsion_site_symmetry_3
_geom_torsion_site_symmetry_4
_geom_torsion
_geom_torsion_publ_flag
C32 P2 C1 P1 . . . . -66.6(3) ?
C26 P2 C1 P1 . . . . 174.1(3) ?
C20 P2 C1 P1 . . . . 59.3(3) ?
C32 P2 C1 Au1 . . . . 85.1(3) ?
C26 P2 C1 Au1 . . . . -34.1(3) ?
C20 P2 C1 Au1 . . . . -148.9(2) ?
C32 P2 C1 Bi1 . . . . -176.45(18) ?
C26 P2 C1 Bi1 . . . . 64.3(2) ?
C20 P2 C1 Bi1 . . . . -50.5(2) ?
C2 P1 C1 P2 . . . . -136.1(3) ?
C14 P1 C1 P2 . . . . -18.3(4) ?
C8 P1 C1 P2 . . . . 106.3(3) ?
C2 P1 C1 Au1 . . . . 71.4(3) ?
C14 P1 C1 Au1 . . . . -170.8(2) ?
C8 P1 C1 Au1 . . . . -46.3(3) ?
C2 P1 C1 Bi1 . . . . -31.1(2) ?
C14 P1 C1 Bi1 . . . . 86.8(2) ?
C8 P1 C1 Bi1 . . . . -148.70(19) ?
C1 P1 C2 C7 . . . . -153.3(4) ?
C14 P1 C2 C7 . . . . 83.9(4) ?
C8 P1 C2 C7 . . . . -27.3(4) ?
C1 P1 C2 C3 . . . . 32.9(4) ?
C14 P1 C2 C3 . . . . -90.0(4) ?
C8 P1 C2 C3 . . . . 158.9(4) ?
C7 C2 C3 C4 . . . . 1.3(7) ?
P1 C2 C3 C4 . . . . 175.2(3) ?
C7 C2 C3 Bi1 . . . . 171.6(3) ?
P1 C2 C3 Bi1 . . . . -14.5(5) ?
C2 C3 C4 C5 . . . . 0.4(7) ?
Bi1 C3 C4 C5 . . . . -169.9(4) ?
C3 C4 C5 C6 . . . . -1.2(8) ?
C4 C5 C6 C7 . . . . 0.3(8) ?
C5 C6 C7 C2 . . . . 1.4(8) ?
C3 C2 C7 C6 . . . . -2.2(7) ?
P1 C2 C7 C6 . . . . -176.0(4) ?
C1 P1 C8 C9 . . . . 36.7(5) ?
C2 P1 C8 C9 . . . . -81.9(5) ?
C14 P1 C8 C9 . . . . 165.7(4) ?
C1 P1 C8 C13 . . . . -154.0(4) ?
C2 P1 C8 C13 . . . . 87.4(4) ?
C14 P1 C8 C13 . . . . -24.9(4) ?
C13 C8 C9 C10 . . . . 1.6(8) ?
P1 C8 C9 C10 . . . . 171.0(4) ?
C8 C9 C10 C11 . . . . -0.9(9) ?
C9 C10 C11 C12 . . . . -0.1(9) ?
C10 C11 C12 C13 . . . . 0.4(8) ?
C11 C12 C13 C8 . . . . 0.4(8) ?
C9 C8 C13 C12 . . . . -1.4(7) ?
P1 C8 C13 C12 . . . . -171.2(4) ?
C1 P1 C14 C19 . . . . -98.1(4) ?
C2 P1 C14 C19 . . . . 19.7(4) ?
C8 P1 C14 C19 . . . . 130.7(4) ?
C1 P1 C14 C15 . . . . 81.7(4) ?
C2 P1 C14 C15 . . . . -160.5(4) ?
C8 P1 C14 C15 . . . . -49.5(4) ?
C19 C14 C15 C16 . . . . 0.0(7) ?
P1 C14 C15 C16 . . . . -179.8(4) ?
C14 C15 C16 C17 . . . . 0.3(7) ?
C15 C16 C17 C18 . . . . 0.0(8) ?
C16 C17 C18 C19 . . . . -0.5(8) ?
C17 C18 C19 C14 . . . . 0.8(7) ?
C15 C14 C19 C18 . . . . -0.5(7) ?
P1 C14 C19 C18 . . . . 179.3(4) ?
C1 P2 C20 C25 . . . . -139.8(4) ?
C32 P2 C20 C25 . . . . -10.5(5) ?
C26 P2 C20 C25 . . . . 102.3(4) ?
C1 P2 C20 C21 . . . . 40.9(4) ?
C32 P2 C20 C21 . . . . 170.2(3) ?
C26 P2 C20 C21 . . . . -76.9(4) ?
C25 C20 C21 C22 . . . . -0.8(7) ?
P2 C20 C21 C22 . . . . 178.5(3) ?
C25 C20 C21 Bi1 . . . . 179.1(3) ?
P2 C20 C21 Bi1 . . . . -1.6(5) ?
C20 C21 C22 C23 . . . . 1.9(7) ?
Bi1 C21 C22 C23 . . . . -178.0(3) ?
C21 C22 C23 C24 . . . . -1.7(7) ?
C22 C23 C24 C25 . . . . 0.4(7) ?
C23 C24 C25 C20 . . . . 0.7(7) ?
C21 C20 C25 C24 . . . . -0.5(7) ?
P2 C20 C25 C24 . . . . -179.8(4) ?
C1 P2 C26 C27 . . . . 69.3(4) ?
C32 P2 C26 C27 . . . . -57.7(4) ?
C20 P2 C26 C27 . . . . -175.7(4) ?
C1 P2 C26 C31 . . . . -112.1(4) ?
C32 P2 C26 C31 . . . . 120.9(4) ?
C20 P2 C26 C31 . . . . 2.9(4) ?
C31 C26 C27 C28 . . . . 1.1(7) ?
P2 C26 C27 C28 . . . . 179.8(4) ?
C26 C27 C28 C29 . . . . -1.5(7) ?
C27 C28 C29 C30 . . . . 0.9(7) ?
C28 C29 C30 C31 . . . . 0.1(8) ?
C29 C30 C31 C26 . . . . -0.5(7) ?
C27 C26 C31 C30 . . . . -0.1(7) ?
P2 C26 C31 C30 . . . . -178.8(4) ?
C1 P2 C32 C33 . . . . -178.0(4) ?
C26 P2 C32 C33 . . . . -55.4(4) ?
C20 P2 C32 C33 . . . . 58.7(5) ?
C1 P2 C32 C37 . . . . 0.2(5) ?
C26 P2 C32 C37 . . . . 122.9(4) ?
C20 P2 C32 C37 . . . . -123.0(4) ?
C37 C32 C33 C34 . . . . 3.2(7) ?
P2 C32 C33 C34 . . . . -178.5(4) ?
C32 C33 C34 C35 . . . . -1.0(8) ?
C33 C34 C35 C36 . . . . -1.2(8) ?
C34 C35 C36 C37 . . . . 1.2(8) ?
C35 C36 C37 C32 . . . . 1.0(8) ?
C33 C32 C37 C36 . . . . -3.2(7) ?
P2 C32 C37 C36 . . . . 178.5(4) ?
